data_4089403
loop_
_publ_author_name
'Wu, Siquan'
'Li, Xiaoyan'
'Xiong, Zichang'
'Xu, Wengang'
'Lu, Yunqiang'
'Sun, Hongjian'

_publ_section_title
;
 Synthesis and Reactivity of Silyl Iron, Cobalt, and Nickel Complexes
 Bearing a [PSiP]-Pincer Ligand via Si--H Bond Activation
;
_journal_issue 11
_journal_name_full Organometallics
_journal_page_first 3227
_journal_paper_doi 10.1021/om400047j
_journal_volume 32
_journal_year 2013
_chemical_formula_moiety 'C40 H34 Ni O2 P2 Si'
_chemical_formula_sum 'C40 H34 Ni O2 P2 Si'
_chemical_formula_weight 695.41
_space_group_IT_number 14
_space_group_name_Hall '-P 2ybc'
_space_group_name_H-M_alt 'P 1 21/c 1'
_symmetry_cell_setting monoclinic
_symmetry_space_group_name_H-M 'P 1 21/c 1'
_atom_sites_solution_hydrogens geom
_atom_sites_solution_primary direct
_atom_sites_solution_secondary difmap
_audit_creation_method SHELXL-97
_cell_angle_alpha 90.00
_cell_angle_beta 102.82(3)
_cell_angle_gamma 90.00
_cell_formula_units_Z 4
_cell_length_a 9.1980(18)
_cell_length_b 36.396(7)
_cell_length_c 10.697(2)
_cell_measurement_temperature 293(2)
_cell_volume 3491.8(12)
_computing_cell_refinement 'Bruker XSCANS'
_computing_data_collection 'Bruker XSCANS'
_computing_data_reduction 'Bruker SHELXTL'
_computing_molecular_graphics 'Bruker SHELXTL'
_computing_publication_material 'Bruker SHELXTL'
_computing_structure_refinement 'SHELXL-97 (Sheldrick, 1997)'
_computing_structure_solution 'SHELXS-97 (Sheldrick, 1990)'
_diffrn_ambient_temperature 293(2)
_diffrn_measured_fraction_theta_full 0.997
_diffrn_measured_fraction_theta_max 0.997
_diffrn_measurement_device_type 'Bruker P4'
_diffrn_measurement_method '\w scans'
_diffrn_radiation_monochromator graphite
_diffrn_radiation_source 'fine-focus sealed tube'
_diffrn_radiation_type MoK\a
_diffrn_radiation_wavelength 0.71073
_diffrn_reflns_av_R_equivalents 0.0562
_diffrn_reflns_av_sigmaI/netI 0.0771
_diffrn_reflns_limit_h_max 10
_diffrn_reflns_limit_h_min -10
_diffrn_reflns_limit_k_max 43
_diffrn_reflns_limit_k_min -33
_diffrn_reflns_limit_l_max 10
_diffrn_reflns_limit_l_min -12
_diffrn_reflns_number 16430
_diffrn_reflns_theta_full 25.00
_diffrn_reflns_theta_max 25.00
_diffrn_reflns_theta_min 2.03
_exptl_absorpt_coefficient_mu 0.716
_exptl_absorpt_correction_type none
_exptl_crystal_density_diffrn 1.323
_exptl_crystal_density_method 'not measured'
_exptl_crystal_F_000 1448
_exptl_crystal_size_max 0.24
_exptl_crystal_size_mid 0.22
_exptl_crystal_size_min 0.19
_refine_diff_density_max 0.795
_refine_diff_density_min -0.546
_refine_diff_density_rms 0.083
_refine_ls_extinction_method none
_refine_ls_goodness_of_fit_ref 1.112
_refine_ls_hydrogen_treatment none
_refine_ls_matrix_type full
_refine_ls_number_parameters 417
_refine_ls_number_reflns 6130
_refine_ls_number_restraints 1
_refine_ls_restrained_S_all 1.114
_refine_ls_R_factor_all 0.1137
_refine_ls_R_factor_gt 0.0687
_refine_ls_shift/su_max 0.077
_refine_ls_shift/su_mean 0.001
_refine_ls_structure_factor_coef Fsqd
_refine_ls_weighting_details 'calc w=1/[\s^2^(Fo^2^)+(0.0524P)^2^+8.9604P] where P=(Fo^2^+2Fc^2^)/3'
_refine_ls_weighting_scheme calc
_refine_ls_wR_factor_gt 0.1486
_refine_ls_wR_factor_ref 0.1701
_reflns_number_gt 4016
_reflns_number_total 6130
_reflns_threshold_expression >2sigma(I)
_cod_data_source_file om400047j_si_002.cif
_cod_data_source_block complex10
_cod_depositor_comments
;
The following automatic conversions were performed:

data item '_symmetry_cell_setting' value 'Monoclinic' was changed to
'monoclinic' in accordance with the
/home/saulius/struct/COD-crude-data/automatic-downloads/DataCite-retrospective/ACS/depositions/lib/dictionaries/cif_core.dic
dictionary named 'cif_core.dic' version 2.4.2 last updated on
2011-04-26.

Automatic conversion script
Id: cif_fix_values 6909 2019-04-08 15:41:33Z antanas 
;
_cod_original_sg_symbol_H-M 'P2(1)/c  '
_cod_database_code 4089403

loop_
_symmetry_equiv_pos_as_xyz
'x, y, z'
'-x, y+1/2, -z+1/2'
'-x, -y, -z'
'x, -y-1/2, z-1/2'

loop_
_atom_site_label
_atom_site_type_symbol
_atom_site_fract_x
_atom_site_fract_y
_atom_site_fract_z
_atom_site_U_iso_or_equiv
_atom_site_adp_type
_atom_site_occupancy
_atom_site_symmetry_multiplicity
_atom_site_calc_flag
_atom_site_refinement_flags
C1 C 0.6294(6) 0.22862(15) 0.6258(5) 0.0344(13) Uani 1 1 d .
C2 C 0.5891(7) 0.25510(16) 0.5310(6) 0.0448(15) Uani 1 1 d .
H2 H 0.5134 0.2502 0.4596 0.054 Uiso 1 1 calc R
C3 C 0.6613(7) 0.28893(17) 0.5421(7) 0.0509(17) Uani 1 1 d .
H3 H 0.6323 0.3066 0.4788 0.061 Uiso 1 1 calc R
C4 C 0.7744(7) 0.29628(17) 0.6454(7) 0.0546(18) Uani 1 1 d .
H4 H 0.8236 0.3188 0.6515 0.065 Uiso 1 1 calc R
C5 C 0.8156(7) 0.27052(17) 0.7402(7) 0.0550(18) Uani 1 1 d .
H5 H 0.8909 0.2758 0.8115 0.066 Uiso 1 1 calc R
C6 C 0.7453(6) 0.23662(16) 0.7302(6) 0.0457(15) Uani 1 1 d .
H6 H 0.7758 0.2191 0.7938 0.055 Uiso 1 1 calc R
C7 C 0.8398(7) 0.14208(18) 0.8153(7) 0.0523(17) Uani 1 1 d .
C8 C 0.8348(7) 0.15583(17) 0.5543(7) 0.0517(17) Uani 1 1 d .
C9 C 0.6785(6) 0.06879(15) 0.4507(6) 0.0397(14) Uani 1 1 d .
C10 C 0.6646(8) 0.09242(19) 0.3471(7) 0.0576(18) Uani 1 1 d .
H10 H 0.6298 0.1162 0.3536 0.069 Uiso 1 1 calc R
C11 C 0.7015(9) 0.0814(2) 0.2344(7) 0.072(2) Uani 1 1 d .
H11 H 0.6883 0.0974 0.1651 0.086 Uiso 1 1 calc R
C12 C 0.7575(9) 0.0467(2) 0.2244(8) 0.074(2) Uani 1 1 d .
H12 H 0.7848 0.0396 0.1493 0.089 Uiso 1 1 calc R
C13 C 0.7729(8) 0.0228(2) 0.3260(8) 0.0618(19) Uani 1 1 d .
H13 H 0.8110 -0.0007 0.3196 0.074 Uiso 1 1 calc R
C14 C 0.7319(6) 0.03337(16) 0.4381(6) 0.0471(16) Uani 1 1 d .
H14 H 0.7401 0.0167 0.5053 0.057 Uiso 1 1 calc R
C15 C 0.8410(7) 0.04404(18) 0.7615(6) 0.0524(17) Uani 1 1 d .
H15 H 0.9077 0.0613 0.7433 0.063 Uiso 1 1 calc R
C16 C 0.8945(8) 0.0147(2) 0.8408(7) 0.066(2) Uani 1 1 d .
H16 H 0.9967 0.0116 0.8705 0.079 Uiso 1 1 calc R
C17 C 0.7963(10) -0.0098(2) 0.8760(7) 0.070(2) Uani 1 1 d .
H17 H 0.8321 -0.0288 0.9326 0.084 Uiso 1 1 calc R
C18 C 0.6456(9) -0.00619(19) 0.8272(7) 0.064(2) Uani 1 1 d .
H18 H 0.5794 -0.0230 0.8495 0.077 Uiso 1 1 calc R
C19 C 0.5920(7) 0.02279(16) 0.7439(6) 0.0499(16) Uani 1 1 d .
H19 H 0.4900 0.0252 0.7114 0.060 Uiso 1 1 calc R
C20 C 0.6902(6) 0.04819(15) 0.7087(6) 0.0372(13) Uani 1 1 d .
C21 C 0.4229(6) 0.08170(14) 0.5624(6) 0.0379(14) Uani 1 1 d .
C22 C 0.3403(6) 0.09434(15) 0.6507(6) 0.0386(14) Uani 1 1 d .
C23 C 0.1845(6) 0.09190(17) 0.6142(7) 0.0485(16) Uani 1 1 d .
H23 H 0.1279 0.1000 0.6708 0.058 Uiso 1 1 calc R
C24 C 0.1123(7) 0.07787(18) 0.4973(7) 0.0564(18) Uani 1 1 d .
H24 H 0.0087 0.0770 0.4757 0.068 Uiso 1 1 calc R
C25 C 0.1928(7) 0.06518(18) 0.4127(7) 0.0573(19) Uani 1 1 d .
H25 H 0.1441 0.0555 0.3341 0.069 Uiso 1 1 calc R
C26 C 0.3470(7) 0.06679(16) 0.4449(6) 0.0486(16) Uani 1 1 d .
H26 H 0.4013 0.0578 0.3877 0.058 Uiso 1 1 calc R
C27 C 0.5763(5) 0.10791(12) 0.8906(4) 0.0213(10) Uani 1 1 d U
H27A H 0.5971 0.1211 0.9703 0.032 Uiso 1 1 calc R
H27B H 0.6416 0.1163 0.8380 0.032 Uiso 1 1 calc R
H27C H 0.5919 0.0821 0.9072 0.032 Uiso 1 1 calc R
C28 C 0.2970(8) 0.09131(19) 0.9204(7) 0.067(2) Uani 1 1 d .
H28A H 0.3149 0.0653 0.9189 0.100 Uiso 1 1 calc R
H28B H 0.1924 0.0960 0.8899 0.100 Uiso 1 1 calc R
H28C H 0.3286 0.1002 1.0066 0.100 Uiso 1 1 calc R
C29 C 0.2418(7) 0.17668(18) 0.8635(6) 0.0487(16) Uani 1 1 d .
H29 H 0.2083 0.1597 0.9156 0.058 Uiso 1 1 calc R
C30 C 0.1807(8) 0.21133(19) 0.8542(7) 0.0618(19) Uani 1 1 d .
H30 H 0.1101 0.2175 0.9009 0.074 Uiso 1 1 calc R
C31 C 0.2243(7) 0.23656(18) 0.7760(7) 0.0557(18) Uani 1 1 d .
H31 H 0.1823 0.2599 0.7667 0.067 Uiso 1 1 calc R
C32 C 0.3338(6) 0.22668(16) 0.7098(6) 0.0433(15) Uani 1 1 d .
H32 H 0.3634 0.2439 0.6564 0.052 Uiso 1 1 calc R
C33 C 0.4001(6) 0.19212(15) 0.7205(5) 0.0327(13) Uani 1 1 d .
C34 C 0.3523(6) 0.16538(16) 0.7990(5) 0.0373(14) Uani 1 1 d .
C35 C 0.4801(7) 0.18083(15) 0.3532(6) 0.0412(15) Uani 1 1 d .
H35 H 0.5795 0.1874 0.3615 0.049 Uiso 1 1 calc R
C36 C 0.4191(6) 0.17877(14) 0.4627(5) 0.0322(13) Uani 1 1 d .
C37 C 0.2692(6) 0.16919(15) 0.4453(6) 0.0360(13) Uani 1 1 d .
H37 H 0.2260 0.1681 0.5160 0.043 Uiso 1 1 calc R
C38 C 0.1834(7) 0.16126(16) 0.3248(6) 0.0468(16) Uani 1 1 d .
H38 H 0.0839 0.1547 0.3158 0.056 Uiso 1 1 calc R
C39 C 0.2438(7) 0.16295(17) 0.2183(6) 0.0515(17) Uani 1 1 d .
H39 H 0.1862 0.1573 0.1376 0.062 Uiso 1 1 calc R
C40 C 0.3922(7) 0.17316(17) 0.2329(6) 0.0483(16) Uani 1 1 d .
H40 H 0.4331 0.1749 0.1611 0.058 Uiso 1 1 calc R
Ni1 Ni 0.72458(8) 0.141118(19) 0.66103(7) 0.0365(2) Uani 1 1 d .
O1 O 0.9127(6) 0.16627(18) 0.4908(6) 0.099(2) Uani 1 1 d .
O2 O 0.9227(6) 0.14285(18) 0.9144(5) 0.0923(19) Uani 1 1 d .
P1 P 0.62753(16) 0.08593(4) 0.59748(15) 0.0346(4) Uani 1 1 d .
P2 P 0.53984(15) 0.18309(4) 0.62345(14) 0.0315(3) Uani 1 1 d .
Si1 Si 0.40295(18) 0.11500(4) 0.81617(16) 0.0397(4) Uani 1 1 d U

loop_
_atom_site_aniso_label
_atom_site_aniso_U_11
_atom_site_aniso_U_22
_atom_site_aniso_U_33
_atom_site_aniso_U_23
_atom_site_aniso_U_13
_atom_site_aniso_U_12
C1 0.033(3) 0.032(3) 0.040(3) 0.001(3) 0.011(3) 0.001(2)
C2 0.045(3) 0.040(4) 0.047(4) 0.000(3) 0.005(3) -0.004(3)
C3 0.058(4) 0.039(4) 0.057(4) 0.012(3) 0.018(4) 0.000(3)
C4 0.047(4) 0.031(3) 0.085(5) 0.001(4) 0.015(4) -0.011(3)
C5 0.052(4) 0.046(4) 0.063(5) -0.010(4) 0.005(3) -0.012(3)
C6 0.045(4) 0.039(4) 0.048(4) 0.000(3) 0.000(3) -0.005(3)
C7 0.036(3) 0.053(4) 0.064(5) -0.003(4) 0.002(3) -0.008(3)
C8 0.042(4) 0.044(4) 0.073(5) 0.011(3) 0.021(4) 0.011(3)
C9 0.036(3) 0.035(3) 0.047(4) -0.002(3) 0.007(3) -0.003(3)
C10 0.071(5) 0.052(4) 0.051(4) -0.005(4) 0.015(4) 0.008(3)
C11 0.093(6) 0.080(6) 0.044(4) 0.006(4) 0.022(4) 0.008(5)
C12 0.087(6) 0.080(6) 0.064(5) -0.030(5) 0.035(5) -0.007(5)
C13 0.064(4) 0.053(4) 0.074(5) -0.010(4) 0.027(4) 0.003(4)
C14 0.046(4) 0.038(4) 0.060(4) -0.012(3) 0.015(3) -0.004(3)
C15 0.046(4) 0.050(4) 0.056(4) 0.006(3) -0.001(3) -0.005(3)
C16 0.061(5) 0.061(5) 0.062(5) 0.011(4) -0.017(4) 0.009(4)
C17 0.095(6) 0.048(4) 0.056(5) 0.012(4) -0.006(5) 0.003(4)
C18 0.085(6) 0.047(4) 0.057(5) 0.002(4) 0.008(4) -0.016(4)
C19 0.046(4) 0.042(4) 0.058(4) 0.004(3) 0.004(3) -0.005(3)
C20 0.035(3) 0.034(3) 0.041(3) -0.004(3) 0.007(3) -0.003(3)
C21 0.034(3) 0.027(3) 0.050(4) 0.002(3) 0.005(3) 0.000(2)
C22 0.038(3) 0.028(3) 0.049(4) 0.004(3) 0.010(3) -0.003(2)
C23 0.036(3) 0.044(4) 0.065(5) -0.002(3) 0.012(3) -0.011(3)
C24 0.034(3) 0.056(4) 0.078(5) -0.005(4) 0.010(4) -0.009(3)
C25 0.043(4) 0.059(4) 0.062(5) -0.015(4) -0.007(3) -0.007(3)
C26 0.040(3) 0.049(4) 0.056(4) -0.013(3) 0.007(3) -0.001(3)
C27 0.035(2) 0.017(2) 0.013(2) 0.0040(19) 0.0092(18) 0.000(2)
C28 0.084(5) 0.055(4) 0.073(5) 0.005(4) 0.041(4) -0.004(4)
C29 0.059(4) 0.053(4) 0.042(4) 0.003(3) 0.027(3) -0.008(3)
C30 0.065(5) 0.056(5) 0.073(5) -0.006(4) 0.033(4) 0.010(4)
C31 0.054(4) 0.045(4) 0.073(5) -0.008(4) 0.026(4) 0.008(3)
C32 0.049(4) 0.034(3) 0.050(4) -0.004(3) 0.018(3) -0.005(3)
C33 0.031(3) 0.034(3) 0.031(3) -0.006(2) 0.003(2) -0.003(2)
C34 0.033(3) 0.045(4) 0.036(3) -0.004(3) 0.010(3) -0.005(3)
C35 0.043(3) 0.036(3) 0.049(4) 0.002(3) 0.021(3) 0.002(3)
C36 0.035(3) 0.026(3) 0.036(3) 0.001(2) 0.010(3) 0.001(2)
C37 0.036(3) 0.037(3) 0.037(3) 0.002(3) 0.012(3) -0.001(2)
C38 0.048(4) 0.047(4) 0.044(4) 0.000(3) 0.007(3) -0.004(3)
C39 0.063(4) 0.054(4) 0.032(4) -0.005(3) -0.001(3) -0.005(3)
C40 0.064(4) 0.055(4) 0.029(3) -0.001(3) 0.017(3) 0.008(3)
Ni1 0.0319(4) 0.0330(4) 0.0452(5) 0.0010(4) 0.0100(3) -0.0016(3)
O1 0.073(4) 0.118(5) 0.125(5) 0.046(4) 0.064(4) 0.011(3)
O2 0.065(3) 0.139(5) 0.063(4) 0.001(4) -0.007(3) -0.016(3)
P1 0.0337(8) 0.0290(8) 0.0414(9) 0.0003(7) 0.0090(7) -0.0002(6)
P2 0.0307(7) 0.0301(8) 0.0348(8) 0.0008(6) 0.0099(6) -0.0017(6)
Si1 0.0416(9) 0.0400(9) 0.0397(10) 0.0071(8) 0.0135(7) -0.0024(7)

loop_
_atom_type_symbol
_atom_type_description
_atom_type_scat_dispersion_real
_atom_type_scat_dispersion_imag
_atom_type_scat_source
C C 0.0033 0.0016 'International Tables Vol C Tables 4.2.6.8 and 6.1.1.4'
H H 0.0000 0.0000 'International Tables Vol C Tables 4.2.6.8 and 6.1.1.4'
Si Si 0.0817 0.0704 'International Tables Vol C Tables 4.2.6.8 and 6.1.1.4'
P P 0.1023 0.0942 'International Tables Vol C Tables 4.2.6.8 and 6.1.1.4'
O O 0.0106 0.0060 'International Tables Vol C Tables 4.2.6.8 and 6.1.1.4'
Ni Ni 0.3393 1.1124 'International Tables Vol C Tables 4.2.6.8 and 6.1.1.4'

loop_
_geom_angle_atom_site_label_1
_geom_angle_atom_site_label_2
_geom_angle_atom_site_label_3
_geom_angle
C2 C1 C6 118.2(5)
C2 C1 P2 124.5(4)
C6 C1 P2 117.2(4)
C1 C2 C3 120.5(6)
C4 C3 C2 120.4(6)
C3 C4 C5 120.0(6)
C4 C5 C6 120.3(6)
C5 C6 C1 120.6(6)
O2 C7 Ni1 176.3(6)
O1 C8 Ni1 176.0(7)
C10 C9 C14 117.9(6)
C10 C9 P1 118.4(5)
C14 C9 P1 123.8(5)
C11 C10 C9 121.3(7)
C10 C11 C12 120.2(7)
C13 C12 C11 119.6(7)
C12 C13 C14 120.3(7)
C13 C14 C9 120.6(6)
C20 C15 C16 121.5(6)
C17 C16 C15 120.1(7)
C18 C17 C16 119.9(7)
C17 C18 C19 119.9(7)
C18 C19 C20 120.8(6)
C15 C20 C19 117.7(6)
C15 C20 P1 119.4(5)
C19 C20 P1 122.9(4)
C26 C21 C22 119.3(5)
C26 C21 P1 119.8(5)
C22 C21 P1 120.8(4)
C21 C22 C23 117.4(6)
C21 C22 Si1 131.1(4)
C23 C22 Si1 111.5(5)
C24 C23 C22 122.2(6)
C25 C24 C23 120.2(6)
C24 C25 C26 119.7(6)
C25 C26 C21 121.1(6)
C30 C29 C34 124.0(6)
C31 C30 C29 119.4(6)
C30 C31 C32 118.7(6)
C31 C32 C33 122.8(6)
C32 C33 C34 118.7(5)
C32 C33 P2 117.4(4)
C34 C33 P2 123.7(4)
C29 C34 C33 116.2(5)
C29 C34 Si1 115.1(4)
C33 C34 Si1 128.4(4)
C40 C35 C36 120.2(6)
C37 C36 C35 117.8(5)
C37 C36 P2 121.4(4)
C35 C36 P2 120.4(4)
C38 C37 C36 121.2(5)
C39 C38 C37 120.7(6)
C38 C39 C40 119.1(6)
C39 C40 C35 120.9(6)
C7 Ni1 C8 106.8(3)
C7 Ni1 P1 114.9(2)
C8 Ni1 P1 108.8(2)
C7 Ni1 P2 115.4(2)
C8 Ni1 P2 101.4(2)
P1 Ni1 P2 108.64(6)
C20 P1 C9 101.4(3)
C20 P1 C21 103.4(3)
C9 P1 C21 103.8(3)
C20 P1 Ni1 115.45(19)
C9 P1 Ni1 113.70(19)
C21 P1 Ni1 117.18(18)
C36 P2 C1 105.3(2)
C36 P2 C33 100.9(2)
C1 P2 C33 101.3(2)
C36 P2 Ni1 112.61(17)
C1 P2 Ni1 106.80(17)
C33 P2 Ni1 127.58(18)
C27 Si1 C28 102.7(3)
C27 Si1 C34 113.1(2)
C28 Si1 C34 111.1(3)
C27 Si1 C22 117.0(3)
C28 Si1 C22 106.7(3)
C34 Si1 C22 106.1(2)

loop_
_geom_bond_atom_site_label_1
_geom_bond_atom_site_label_2
_geom_bond_distance
C1 C2 1.388(8)
C1 C6 1.393(8)
C1 P2 1.848(5)
C2 C3 1.391(8)
C3 C4 1.366(9)
C4 C5 1.371(9)
C5 C6 1.386(8)
C7 O2 1.160(8)
C7 Ni1 1.753(7)
C8 O1 1.155(8)
C8 Ni1 1.770(7)
C9 C10 1.386(9)
C9 C14 1.397(8)
C9 P1 1.844(6)
C10 C11 1.383(9)
C11 C12 1.375(10)
C12 C13 1.377(10)
C13 C14 1.389(9)
C15 C20 1.384(8)
C15 C16 1.383(9)
C16 C17 1.382(10)
C17 C18 1.375(10)
C18 C19 1.398(9)
C19 C20 1.401(8)
C20 P1 1.825(6)
C21 C26 1.404(8)
C21 C22 1.414(8)
C21 P1 1.842(6)
C22 C23 1.403(8)
C22 Si1 1.892(6)
C23 C24 1.377(9)
C24 C25 1.370(9)
C25 C26 1.384(8)
C27 Si1 1.637(5)
C28 Si1 1.849(7)
C29 C30 1.375(9)
C29 C34 1.410(8)
C30 C31 1.361(9)
C31 C32 1.400(8)
C32 C33 1.391(8)
C33 C34 1.418(8)
C33 P2 1.852(6)
C34 Si1 1.891(6)
C35 C40 1.388(8)
C35 C36 1.408(8)
C36 C37 1.395(7)
C36 P2 1.835(6)
C37 C38 1.384(8)
C38 C39 1.375(9)
C39 C40 1.389(9)
Ni1 P1 2.2416(16)
Ni1 P2 2.2539(16)
